data_4346464
loop_
_publ_author_name
'Thuijs, Annaliese E.'
'King, Philippa'
'Abboud, Khalil A.'
'Christou, George'

_publ_section_title
;
 New structural types of Mn16 single-molecule magnets: W-shaped topology
 from reductive aggregation.
;
_journal_issue 18
_journal_name_full 'Inorganic chemistry'
_journal_page_first 9127
_journal_page_last 9137
_journal_paper_doi 10.1021/acs.inorgchem.5b01553
_journal_volume 54
_journal_year 2015
_chemical_formula_sum 'C96 H102 Mn16 N8 O72'
_chemical_formula_weight 3398.90
_space_group_IT_number 2
_space_group_name_Hall '-P 1'
_space_group_name_H-M_alt 'P -1'
_symmetry_cell_setting triclinic
_symmetry_space_group_name_H-M 'P -1'
_atom_sites_solution_hydrogens geom
_atom_sites_solution_primary direct
_atom_sites_solution_secondary difmap
_audit_creation_method SHELXL-97
_audit_update_record
;
2013-06-05 # Formatted by publCIF
;
_cell_angle_alpha 105.132(5)
_cell_angle_beta 107.098(4)
_cell_angle_gamma 100.648(5)
_cell_formula_units_Z 1
_cell_length_a 13.100(3)
_cell_length_b 14.423(3)
_cell_length_c 19.361(4)
_cell_measurement_reflns_used 2635
_cell_measurement_temperature 100(2)
_cell_measurement_theta_max 28.0
_cell_measurement_theta_min 2.0
_cell_volume 3236.8(12)
_computing_cell_refinement 'Bruker APEX2'
_computing_data_collection 'Bruker APEX2 (Bruker, 2008)'
_computing_data_reduction 'Bruker SAINT (Bruker, 2008)'
_computing_molecular_graphics 'Bruker SHELXTL'
_computing_publication_material 'Bruker SHELXTL'
_computing_structure_refinement 'Bruker SHELXTL'
_computing_structure_solution 'Bruker SHELXTL (Bruker, 2008)'
_diffrn_ambient_temperature 100(2)
_diffrn_measured_fraction_theta_full 0.991
_diffrn_measured_fraction_theta_max 0.991
_diffrn_measurement_device_type 'Bruker APEX-II DUO'
_diffrn_measurement_method 'phi and omega scans'
_diffrn_radiation_monochromator 'Bruker Triumph'
_diffrn_radiation_source 'fine-focus sealed tube'
_diffrn_radiation_type MoK\a
_diffrn_radiation_wavelength 0.71073
_diffrn_reflns_av_R_equivalents 0.1067
_diffrn_reflns_av_sigmaI/netI 0.2138
_diffrn_reflns_limit_h_max 15
_diffrn_reflns_limit_h_min -15
_diffrn_reflns_limit_k_max 17
_diffrn_reflns_limit_k_min -17
_diffrn_reflns_limit_l_max 23
_diffrn_reflns_limit_l_min -23
_diffrn_reflns_number 26506
_diffrn_reflns_theta_full 25.42
_diffrn_reflns_theta_max 25.42
_diffrn_reflns_theta_min 1.17
_diffrn_standards_interval_count 0
_diffrn_standards_interval_time 0
_diffrn_standards_number 0
_exptl_absorpt_coefficient_mu 1.606
_exptl_absorpt_correction_T_max 0.9825
_exptl_absorpt_correction_T_min 0.7642
_exptl_absorpt_correction_type integration
_exptl_absorpt_process_details 'Bruker SADABS'
_exptl_crystal_colour brown
_exptl_crystal_density_diffrn 1.744
_exptl_crystal_density_method 'not measured'
_exptl_crystal_description needles
_exptl_crystal_F_000 1710
_exptl_crystal_size_max 0.18
_exptl_crystal_size_mid 0.07
_exptl_crystal_size_min 0.01
_platon_squeeze_details
;
;
_refine_diff_density_max 0.693
_refine_diff_density_min -0.606
_refine_diff_density_rms 0.109
_refine_ls_extinction_method none
_refine_ls_goodness_of_fit_ref 0.765
_refine_ls_hydrogen_treatment constr
_refine_ls_matrix_type full
_refine_ls_number_parameters 735
_refine_ls_number_reflns 11859
_refine_ls_number_restraints 0
_refine_ls_restrained_S_all 0.765
_refine_ls_R_factor_all 0.1578
_refine_ls_R_factor_gt 0.0581
_refine_ls_shift/su_max 0.004
_refine_ls_shift/su_mean 0.000
_refine_ls_structure_factor_coef Fsqd
_refine_ls_weighting_details 'calc w=1/[\s^2^(Fo^2^)+(0.0538P)^2^] where P=(Fo^2^+2Fc^2^)/3'
_refine_ls_weighting_scheme calc
_refine_ls_wR_factor_gt 0.1160
_refine_ls_wR_factor_ref 0.1356
_reflns_number_gt 4664
_reflns_number_total 11859
_reflns_threshold_expression I>2\s(I)
_cod_data_source_file ic5b01553_si_002.cif
_cod_data_source_block at26
_cod_original_cell_volume 3236.7(11)
_cod_original_sg_symbol_H-M P-1
_cod_database_code 4346464

loop_
_symmetry_equiv_pos_as_xyz
'x, y, z'
'-x, -y, -z'

loop_
_atom_site_label
_atom_site_type_symbol
_atom_site_fract_x
_atom_site_fract_y
_atom_site_fract_z
_atom_site_U_iso_or_equiv
_atom_site_adp_type
_atom_site_occupancy
_atom_site_symmetry_multiplicity
_atom_site_calc_flag
_atom_site_refinement_flags
_atom_site_disorder_assembly
_atom_site_disorder_group
Mn1 Mn -0.06299(8) 0.55692(9) 0.96194(6) 0.0286(3) Uani 1 1 d . . .
Mn2 Mn -0.07342(8) 0.35476(8) 0.87865(6) 0.0285(3) Uani 1 1 d . . .
Mn3 Mn -0.08413(8) 0.16189(9) 0.79218(6) 0.0342(3) Uani 1 1 d . A .
Mn4 Mn 0.16641(8) 0.28749(9) 0.92620(6) 0.0328(3) Uani 1 1 d . . .
Mn5 Mn -0.19506(8) 0.47081(9) 0.80834(6) 0.0303(3) Uani 1 1 d . A .
Mn6 Mn -0.30384(8) 0.62422(9) 0.91061(6) 0.0351(3) Uani 1 1 d . . .
Mn7 Mn -0.32211(8) 0.21695(9) 0.73065(6) 0.0344(3) Uani 1 1 d . A .
Mn8 Mn -0.42752(8) 0.41715(9) 0.75261(6) 0.0315(3) Uani 1 1 d . . .
O1 O 0.0362(3) 0.4771(3) 0.9454(2) 0.0267(12) Uani 1 1 d . . .
O2 O -0.1713(3) 0.4338(3) 0.8973(2) 0.0272(12) Uani 1 1 d . . .
O3 O -0.0829(3) 0.5854(4) 0.8723(2) 0.0343(13) Uani 1 1 d . . .
O4 O -0.1720(3) 0.6199(3) 0.9826(2) 0.0296(12) Uani 1 1 d . . .
O5 O -0.1836(3) 0.2346(3) 0.8125(2) 0.0318(13) Uani 1 1 d . . .
O6 O 0.0567(3) 0.6733(4) 1.0276(2) 0.0318(13) Uani 1 1 d . . .
O7 O 0.0262(3) 0.2834(3) 0.8596(2) 0.0332(13) Uani 1 1 d . . .
O8 O -0.3071(3) 0.5266(3) 0.8243(2) 0.0274(12) Uani 1 1 d . A .
O9 O -0.3164(3) 0.3518(3) 0.7549(2) 0.0286(12) Uani 1 1 d . A .
O10 O -0.0884(3) 0.4014(4) 0.7927(2) 0.0318(13) Uani 1 1 d . . .
O11 O -0.0901(4) 0.1044(4) 0.8908(3) 0.0469(15) Uani 1 1 d . . .
O12 O 0.0887(4) 0.1557(4) 0.9559(3) 0.0489(15) Uani 1 1 d . . .
O13 O -0.0278(5) 0.1117(5) 1.0082(4) 0.077(2) Uani 1 1 d . . .
O14 O 0.0219(4) 0.0889(4) 0.7745(2) 0.0370(13) Uani 1 1 d . . .
O15 O 0.1912(4) 0.1977(4) 0.8430(2) 0.0391(14) Uani 1 1 d . . .
O16 O -0.0833(4) 0.1979(4) 0.6934(3) 0.0379(14) Uani 1 1 d . . .
O17 O -0.2497(4) 0.2240(4) 0.6497(2) 0.0400(14) Uani 1 1 d . . .
O18 O -0.1961(4) 0.0326(4) 0.7363(3) 0.0401(14) Uani 1 1 d . . .
O19 O -0.3554(4) 0.0722(4) 0.7006(3) 0.0485(15) Uani 1 1 d . . .
O20 O 0.2527(4) 0.4101(4) 0.9002(3) 0.0500(15) Uani 1 1 d . . .
H20A H 0.2831 0.4779 0.9447 0.075 Uiso 1 1 d R A .
O21 O -0.2042(4) 0.5082(4) 0.7201(2) 0.0366(13) Uani 1 1 d . . .
O22 O -0.3897(4) 0.4619(4) 0.6613(2) 0.0360(13) Uani 1 1 d . A .
O23 O -0.4431(4) 0.6420(4) 0.8502(3) 0.0558(17) Uani 1 1 d . A .
O24 O -0.5334(4) 0.4945(4) 0.7532(3) 0.0381(14) Uani 1 1 d . A .
O25 O -0.3010(3) 0.7177(4) 1.0019(2) 0.0415(14) Uani 1 1 d . . .
O26 O -0.4104(5) 0.5144(5) 0.9411(3) 0.066(2) Uani 1 1 d . A .
O27 O -0.4598(4) 0.3664(4) 0.8494(3) 0.0476(15) Uani 1 1 d . A .
O28 O -0.3808(6) 0.3822(7) 0.9685(4) 0.121(3) Uani 1 1 d . A .
O29 O -0.1950(8) 0.7329(8) 0.8780(6) 0.037(3) Uiso 0.55 1 d P A 1
O29' O -0.2252(10) 0.7536(10) 0.8901(7) 0.040(4) Uiso 0.45 1 d P A 2
O30 O -0.4143(4) 0.1921(4) 0.8076(3) 0.0498(15) Uani 1 1 d . . .
H30A H -0.3938 0.1380 0.8337 0.075 Uiso 1 1 d R A .
H30B H -0.4549 0.2395 0.8306 0.075 Uiso 1 1 d R . .
O31 O -0.4674(4) 0.1853(4) 0.6488(3) 0.0423(15) Uani 1 1 d . . .
O32 O -0.5515(3) 0.3025(4) 0.6836(3) 0.0382(14) Uani 1 1 d . A .
N1 N -0.0102(6) 0.1232(5) 0.9524(4) 0.0483(19) Uani 1 1 d . A .
N2 N -0.4161(6) 0.4224(8) 0.9211(5) 0.062(2) Uani 1 1 d . . .
C1 C 0.1246(6) 0.1177(6) 0.7883(4) 0.038(2) Uani 1 1 d . A .
C2 C 0.1726(6) 0.0564(6) 0.7397(4) 0.0328(19) Uani 1 1 d . . .
C3 C 0.1029(6) -0.0293(6) 0.6801(4) 0.039(2) Uani 1 1 d . A .
H3A H 0.0254 -0.0476 0.6710 0.046 Uiso 1 1 calc R . .
C4 C 0.1448(6) -0.0877(6) 0.6341(4) 0.047(2) Uani 1 1 d . . .
H4A H 0.0961 -0.1474 0.5944 0.056 Uiso 1 1 calc R A .
C5 C 0.2547(7) -0.0622(6) 0.6442(4) 0.053(2) Uani 1 1 d . A .
H5A H 0.2821 -0.1019 0.6104 0.063 Uiso 1 1 calc R . .
C6 C 0.3269(6) 0.0234(6) 0.7050(4) 0.047(2) Uani 1 1 d . . .
H6A H 0.4044 0.0409 0.7140 0.056 Uiso 1 1 calc R A .
C7 C 0.2853(6) 0.0821(6) 0.7516(4) 0.042(2) Uani 1 1 d . A .
H7A H 0.3342 0.1408 0.7923 0.051 Uiso 1 1 calc R . .
C11 C -0.1526(6) 0.2285(6) 0.6512(4) 0.037(2) Uani 1 1 d . A .
C12 C -0.1143(6) 0.2763(5) 0.5998(4) 0.0306(19) Uani 1 1 d . . .
C13 C -0.1804(7) 0.3196(6) 0.5559(4) 0.051(2) Uani 1 1 d . A .
H13A H -0.2523 0.3189 0.5575 0.061 Uiso 1 1 calc R . .
C14 C -0.1425(7) 0.3642(7) 0.5093(5) 0.052(2) Uani 1 1 d . . .
H14A H -0.1895 0.3919 0.4781 0.063 Uiso 1 1 calc R A .
C15 C -0.0388(7) 0.3687(6) 0.5078(5) 0.050(2) Uani 1 1 d . A .
H15A H -0.0129 0.4008 0.4766 0.060 Uiso 1 1 calc R . .
C16 C 0.0286(7) 0.3265(6) 0.5517(5) 0.050(2) Uani 1 1 d . . .
H16A H 0.1008 0.3283 0.5502 0.060 Uiso 1 1 calc R A .
C17 C -0.0087(7) 0.2825(6) 0.5970(4) 0.046(2) Uani 1 1 d . A .
H17A H 0.0391 0.2550 0.6279 0.055 Uiso 1 1 calc R . .
C21 C -0.3002(6) 0.0107(6) 0.7079(4) 0.039(2) Uani 1 1 d . A .
C22 C -0.3620(5) -0.0999(4) 0.6852(4) 0.046(2) Uiso 0.80 1 d PG A 1
C23 C -0.4724(6) -0.1332(5) 0.6355(4) 0.050(3) Uiso 0.80 1 d PG A 1
H23A H -0.5053 -0.0888 0.6140 0.060 Uiso 0.80 1 calc PR A 1
C24 C -0.5345(4) -0.2312(6) 0.6171(4) 0.062(3) Uiso 0.80 1 d PG A 1
H24A H -0.6100 -0.2539 0.5831 0.075 Uiso 0.80 1 calc PR A 1
C25 C -0.4863(6) -0.2961(4) 0.6485(5) 0.082(8) Uiso 0.80 1 d PG A 1
H25A H -0.5288 -0.3631 0.6360 0.099 Uiso 0.80 1 calc PR A 1
C26 C -0.3759(6) -0.2628(5) 0.6983(4) 0.074(4) Uiso 0.80 1 d PG A 1
H26A H -0.3430 -0.3071 0.7197 0.088 Uiso 0.80 1 calc PR A 1
C27 C -0.3138(4) -0.1647(6) 0.7166(4) 0.059(3) Uiso 0.80 1 d PG A 1
H27A H -0.2383 -0.1420 0.7506 0.070 Uiso 0.80 1 calc PR A 1
C22' C -0.368(2) -0.0874(16) 0.6851(15) 0.046(2) Uiso 0.20 1 d PG A 2
C23' C -0.469(2) -0.112(2) 0.6951(16) 0.072(15) Uiso 0.20 1 d PG A 2
H23B H -0.4972 -0.0607 0.7179 0.087 Uiso 0.20 1 calc PR A 2
C24' C -0.5295(19) -0.212(2) 0.6717(18) 0.083(16) Uiso 0.20 1 d PG A 2
H24B H -0.5986 -0.2288 0.6786 0.099 Uiso 0.20 1 calc PR A 2
C25' C -0.489(2) -0.2871(17) 0.6383(18) 0.05(2) Uiso 0.20 1 d PG A 2
H25B H -0.5298 -0.3554 0.6223 0.059 Uiso 0.20 1 calc PR A 2
C26' C -0.388(2) -0.2624(17) 0.6283(15) 0.052(12) Uiso 0.20 1 d PG A 2
H26B H -0.3596 -0.3138 0.6054 0.063 Uiso 0.20 1 calc PR A 2
C27' C -0.3273(17) -0.163(2) 0.6516(14) 0.031(9) Uiso 0.20 1 d PG A 2
H27B H -0.2582 -0.1456 0.6448 0.037 Uiso 0.20 1 calc PR A 2
C31 C -0.2944(6) 0.5005(6) 0.6650(4) 0.034(2) Uani 1 1 d . A .
C32 C -0.2791(6) 0.5457(7) 0.6082(4) 0.042(2) Uani 1 1 d . . .
C33 C -0.1866(8) 0.6230(8) 0.6281(5) 0.068(3) Uani 1 1 d . A .
H33A H -0.1294 0.6419 0.6769 0.082 Uiso 1 1 calc R . .
C34 C -0.1748(8) 0.6745(9) 0.5785(6) 0.093(4) Uani 1 1 d . . .
H34A H -0.1104 0.7282 0.5922 0.112 Uiso 1 1 calc R A .
C35 C -0.2612(9) 0.6446(10) 0.5075(7) 0.098(4) Uani 1 1 d . A .
H35A H -0.2569 0.6807 0.4734 0.118 Uiso 1 1 calc R . .
C36 C -0.3506(8) 0.5655(10) 0.4864(6) 0.085(4) Uani 1 1 d . . .
H36A H -0.4066 0.5438 0.4368 0.102 Uiso 1 1 calc R A .
C37 C -0.3598(7) 0.5169(7) 0.5371(5) 0.060(3) Uani 1 1 d . A .
H37A H -0.4234 0.4620 0.5227 0.072 Uiso 1 1 calc R . .
C41 C -0.5266(6) 0.5828(7) 0.7903(4) 0.040(2) Uani 1 1 d . . .
C42 C -0.6179(6) 0.6278(7) 0.7610(5) 0.029(2) Uiso 0.645(13) 1 d PG A 1
C43 C -0.7175(7) 0.5631(6) 0.7055(4) 0.018(3) Uiso 0.645(13) 1 d PG A 1
H43A H -0.7244 0.4938 0.6853 0.021 Uiso 0.645(13) 1 calc PR A 1
C44 C -0.8071(5) 0.5998(7) 0.6794(4) 0.033(3) Uiso 0.645(13) 1 d PG A 1
H44A H -0.8752 0.5556 0.6415 0.039 Uiso 0.645(13) 1 calc PR A 1
C45 C -0.7970(6) 0.7013(7) 0.7090(5) 0.049(4) Uiso 0.645(13) 1 d PG A 1
H45A H -0.8582 0.7264 0.6912 0.059 Uiso 0.645(13) 1 calc PR A 1
C46 C -0.6973(7) 0.7660(6) 0.7646(5) 0.058(5) Uiso 0.645(13) 1 d PG A 1
H46A H -0.6904 0.8353 0.7847 0.069 Uiso 0.645(13) 1 calc PR A 1
C47 C -0.6078(6) 0.7293(6) 0.7906(5) 0.046(4) Uiso 0.645(13) 1 d PG A 1
H47A H -0.5397 0.7735 0.8286 0.055 Uiso 0.645(13) 1 calc PR A 1
C42' C -0.6349(12) 0.6040(13) 0.7745(10) 0.029(2) Uiso 0.355(13) 1 d PG A 2
C43' C -0.7271(15) 0.5412(11) 0.7109(10) 0.073(12) Uiso 0.355(13) 1 d PG A 2
H43B H -0.7242 0.4782 0.6820 0.088 Uiso 0.355(13) 1 calc PR A 2
C44' C -0.8236(12) 0.5708(12) 0.6897(8) 0.039(7) Uiso 0.355(13) 1 d PG A 2
H44B H -0.8866 0.5279 0.6463 0.047 Uiso 0.355(13) 1 calc PR A 2
C45' C -0.8278(12) 0.6631(14) 0.732(1) 0.052(7) Uiso 0.355(13) 1 d PG A 2
H45B H -0.8938 0.6833 0.7175 0.062 Uiso 0.355(13) 1 calc PR A 2
C46' C -0.7357(15) 0.7259(12) 0.7956(10) 0.074(10) Uiso 0.355(13) 1 d PG A 2
H46B H -0.7386 0.7889 0.8245 0.089 Uiso 0.355(13) 1 calc PR A 2
C47' C -0.6392(12) 0.6963(13) 0.8168(9) 0.059(8) Uiso 0.355(13) 1 d PG A 2
H47B H -0.5762 0.7392 0.8602 0.071 Uiso 0.355(13) 1 calc PR A 2
C51 C -0.5487(6) 0.2188(6) 0.6420(4) 0.0325(19) Uani 1 1 d . A .
C52 C -0.6566(5) 0.1524(6) 0.5805(4) 0.0315(19) Uani 1 1 d . . .
C53 C -0.6538(6) 0.0765(6) 0.5213(4) 0.045(2) Uani 1 1 d . A .
H53A H -0.5842 0.0677 0.5200 0.054 Uiso 1 1 calc R . .
C54 C -0.7514(6) 0.0132(6) 0.4639(4) 0.052(2) Uani 1 1 d . . .
H54A H -0.7493 -0.0387 0.4229 0.063 Uiso 1 1 calc R A .
C55 C -0.8498(6) 0.0258(6) 0.4668(4) 0.047(2) Uani 1 1 d . A .
H55A H -0.9170 -0.0183 0.4276 0.056 Uiso 1 1 calc R . .
C56 C -0.8550(6) 0.1000(6) 0.5243(5) 0.045(2) Uani 1 1 d . . .
H56A H -0.9253 0.1077 0.5249 0.053 Uiso 1 1 calc R A .
C57 C -0.7582(6) 0.1644(6) 0.5821(4) 0.036(2) Uani 1 1 d . A .
H57A H -0.7615 0.2164 0.6225 0.044 Uiso 1 1 calc R . .
C61 C 0.0086(6) 0.4494(6) 0.7811(4) 0.046(2) Uani 1 1 d . A .
H61A H -0.0144 0.4721 0.7369 0.069 Uiso 1 1 calc R . .
H61B H 0.0515 0.4017 0.7715 0.069 Uiso 1 1 calc R . .
H61C H 0.0549 0.5070 0.8270 0.069 Uiso 1 1 calc R . .
C62 C 0.1527(7) 0.7043(7) 1.0060(5) 0.065(3) Uani 1 1 d . A .
H62A H 0.2036 0.7674 1.0449 0.098 Uiso 1 1 calc R . .
H62B H 0.1269 0.7139 0.9562 0.098 Uiso 1 1 calc R . .
H62C H 0.1918 0.6525 1.0027 0.098 Uiso 1 1 calc R . .
C63 C 0.2852(8) 0.4118(8) 0.8370(6) 0.089(4) Uani 1 1 d . A .
H63A H 0.2564 0.4599 0.8151 0.133 Uiso 1 1 calc R . .
H63B H 0.2552 0.3449 0.7979 0.133 Uiso 1 1 calc R . .
H63C H 0.3667 0.4317 0.8540 0.133 Uiso 1 1 calc R . .
C64 C -0.3942(8) 0.7342(9) 1.0188(6) 0.039(3) Uiso 0.70 1 d P B 1
H64A H -0.3698 0.7878 1.0683 0.059 Uiso 0.70 1 calc PR B 1
H64B H -0.4369 0.6726 1.0213 0.059 Uiso 0.70 1 calc PR B 1
H64C H -0.4410 0.7539 0.9786 0.059 Uiso 0.70 1 calc PR B 1
C64' C -0.357(2) 0.794(2) 1.0103(17) 0.060(9) Uiso 0.30 1 d P C 2
H64D H -0.3315 0.8348 1.0646 0.090 Uiso 0.30 1 calc PR C 2
H64E H -0.4377 0.7625 0.9914 0.090 Uiso 0.30 1 calc PR C 2
H64F H -0.3409 0.8365 0.9807 0.090 Uiso 0.30 1 calc PR C 2

loop_
_atom_site_aniso_label
_atom_site_aniso_U_11
_atom_site_aniso_U_22
_atom_site_aniso_U_33
_atom_site_aniso_U_23
_atom_site_aniso_U_13
_atom_site_aniso_U_12
Mn1 0.0184(6) 0.0412(8) 0.0176(6) 0.0049(5) 0.0010(5) 0.0046(6)
Mn2 0.0165(6) 0.0417(8) 0.0158(6) 0.0040(5) -0.0026(4) 0.0037(5)
Mn3 0.0189(6) 0.0441(8) 0.0234(6) -0.0010(6) -0.0020(5) 0.0048(6)
Mn4 0.0174(6) 0.0473(8) 0.0205(6) 0.0022(6) -0.0016(5) 0.0056(6)
Mn5 0.0187(6) 0.0448(8) 0.0169(6) 0.0066(5) -0.0027(4) 0.0050(6)
Mn6 0.0183(6) 0.0516(9) 0.0212(6) 0.0025(6) -0.0043(5) 0.0098(6)
Mn7 0.0170(6) 0.0432(8) 0.0255(6) 0.0024(6) -0.0058(5) 0.0034(6)
Mn8 0.0172(6) 0.0439(8) 0.0207(6) 0.0039(5) -0.0029(4) 0.0057(5)
O1 0.015(2) 0.034(3) 0.020(3) 0.004(2) 0.000(2) 0.000(2)
O2 0.016(2) 0.031(3) 0.022(3) 0.000(2) -0.001(2) 0.002(2)
O3 0.018(3) 0.047(4) 0.023(3) 0.005(2) -0.004(2) 0.004(2)
O4 0.016(2) 0.039(3) 0.020(3) 0.004(2) -0.0039(19) -0.001(2)
O5 0.016(3) 0.034(3) 0.026(3) -0.004(2) -0.004(2) 0.001(2)
O6 0.014(2) 0.043(3) 0.028(3) 0.004(2) 0.006(2) -0.001(2)
O7 0.024(3) 0.038(3) 0.022(3) 0.002(2) -0.005(2) 0.005(2)
O8 0.015(2) 0.035(3) 0.022(3) 0.004(2) 0.001(2) 0.001(2)
O9 0.020(2) 0.037(3) 0.019(3) 0.003(2) 0.003(2) 0.001(2)
O10 0.016(2) 0.052(4) 0.020(3) 0.007(2) 0.004(2) 0.004(2)
O11 0.031(3) 0.060(4) 0.036(3) 0.010(3) 0.002(3) 0.007(3)
O12 0.031(3) 0.053(4) 0.042(3) 0.005(3) -0.003(3) 0.007(3)
O13 0.078(5) 0.117(6) 0.044(4) 0.040(4) 0.022(4) 0.028(4)
O14 0.025(3) 0.044(4) 0.029(3) 0.000(2) 0.005(2) 0.004(3)
O15 0.021(3) 0.059(4) 0.023(3) 0.001(3) 0.003(2) 0.004(3)
O16 0.023(3) 0.048(4) 0.031(3) 0.004(3) 0.003(2) 0.007(3)
O17 0.024(3) 0.061(4) 0.023(3) 0.005(3) -0.001(2) 0.012(3)
O18 0.020(3) 0.041(4) 0.041(3) -0.005(3) 0.002(2) 0.006(3)
O19 0.021(3) 0.045(4) 0.052(4) 0.004(3) -0.010(2) 0.000(3)
O20 0.040(3) 0.064(4) 0.028(3) 0.006(3) 0.008(3) -0.003(3)
O21 0.027(3) 0.056(4) 0.018(3) 0.009(2) 0.001(2) 0.006(3)
O22 0.022(3) 0.055(4) 0.020(3) 0.008(2) -0.003(2) 0.009(3)
O23 0.027(3) 0.074(4) 0.039(3) -0.004(3) -0.012(2) 0.022(3)
O24 0.028(3) 0.040(4) 0.034(3) 0.006(3) -0.002(2) 0.009(3)
O25 0.017(3) 0.067(4) 0.024(3) 0.000(3) -0.001(2) 0.013(3)
O26 0.065(4) 0.067(5) 0.044(4) -0.005(4) 0.021(3) -0.005(4)
O27 0.029(3) 0.066(4) 0.038(3) 0.013(3) 0.007(3) 0.006(3)
O28 0.066(5) 0.236(11) 0.106(6) 0.115(7) 0.035(4) 0.054(6)
O30 0.025(3) 0.054(4) 0.061(4) 0.020(3) 0.005(3) 0.005(3)
O31 0.018(3) 0.052(4) 0.033(3) -0.006(3) -0.004(2) 0.008(3)
O32 0.020(3) 0.039(4) 0.037(3) -0.001(3) 0.000(2) 0.004(3)
N1 0.059(5) 0.051(5) 0.031(5) 0.010(4) 0.013(4) 0.018(4)
N2 0.036(5) 0.116(8) 0.048(6) 0.053(6) 0.011(4) 0.023(5)
C1 0.026(4) 0.060(6) 0.020(4) 0.008(4) 0.002(3) 0.013(4)
C2 0.027(4) 0.045(5) 0.017(4) 0.004(4) 0.002(3) 0.008(4)
C3 0.024(4) 0.047(6) 0.039(5) 0.009(4) 0.003(4) 0.017(4)
C4 0.024(4) 0.052(6) 0.048(5) 0.003(4) 0.000(4) 0.015(4)
C5 0.049(6) 0.056(6) 0.043(5) 0.004(5) 0.008(4) 0.025(5)
C6 0.029(5) 0.068(7) 0.035(5) 0.010(5) 0.008(4) 0.011(5)
C7 0.031(5) 0.051(6) 0.028(5) 0.005(4) -0.003(4) 0.007(4)
C11 0.024(4) 0.052(6) 0.011(4) -0.014(4) -0.002(3) 0.004(4)
C12 0.034(4) 0.031(5) 0.019(4) -0.001(3) 0.006(4) 0.009(4)
C13 0.042(5) 0.068(7) 0.032(5) 0.006(5) 0.005(4) 0.024(5)
C14 0.055(6) 0.060(7) 0.034(5) 0.017(5) 0.006(4) 0.014(5)
C15 0.060(6) 0.044(6) 0.043(5) 0.010(4) 0.025(5) 0.006(5)
C16 0.051(6) 0.064(7) 0.039(5) 0.010(5) 0.022(4) 0.025(5)
C17 0.050(6) 0.065(7) 0.026(5) 0.011(4) 0.014(4) 0.026(5)
C21 0.024(4) 0.038(6) 0.041(5) -0.006(4) 0.008(4) 0.006(4)
C31 0.028(4) 0.043(5) 0.018(4) -0.004(4) 0.002(3) 0.008(4)
C32 0.031(5) 0.071(7) 0.036(5) 0.032(5) 0.016(4) 0.015(5)
C33 0.055(7) 0.110(9) 0.065(7) 0.054(7) 0.028(5) 0.036(7)
C34 0.049(6) 0.167(13) 0.104(9) 0.095(9) 0.038(6) 0.037(7)
C35 0.064(8) 0.177(14) 0.112(10) 0.115(10) 0.046(7) 0.052(9)
C36 0.059(7) 0.166(13) 0.060(7) 0.076(8) 0.026(6) 0.041(8)
C37 0.045(5) 0.106(8) 0.049(6) 0.047(6) 0.018(5) 0.037(6)
C41 0.029(4) 0.061(7) 0.021(4) 0.012(4) -0.001(4) 0.011(4)
C51 0.030(5) 0.031(5) 0.025(4) 0.005(4) 0.001(4) 0.003(4)
C52 0.017(4) 0.042(5) 0.021(4) 0.005(4) -0.006(3) 0.003(4)
C53 0.018(4) 0.060(6) 0.036(5) -0.004(4) 0.000(3) 0.007(4)
C54 0.040(5) 0.052(6) 0.036(5) -0.010(4) 0.003(4) 0.000(5)
C55 0.027(5) 0.055(6) 0.034(5) 0.013(5) -0.014(4) 0.001(4)
C56 0.016(4) 0.039(6) 0.065(6) 0.013(5) -0.001(4) 0.007(4)
C57 0.026(4) 0.032(5) 0.036(5) 0.003(4) 0.004(3) -0.001(4)
C61 0.038(5) 0.057(6) 0.039(5) 0.007(4) 0.019(4) 0.007(5)
C62 0.058(6) 0.092(8) 0.053(6) 0.035(6) 0.016(5) 0.029(6)
C63 0.064(7) 0.129(11) 0.091(9) 0.049(8) 0.043(6) 0.026(7)

loop_
_atom_type_symbol
_atom_type_description
_atom_type_scat_dispersion_real
_atom_type_scat_dispersion_imag
_atom_type_scat_source
C C 0.0033 0.0016 'International Tables Vol C Tables 4.2.6.8 and 6.1.1.4'
H H 0.0000 0.0000 'International Tables Vol C Tables 4.2.6.8 and 6.1.1.4'
N N 0.0061 0.0033 'International Tables Vol C Tables 4.2.6.8 and 6.1.1.4'
O O 0.0106 0.0060 'International Tables Vol C Tables 4.2.6.8 and 6.1.1.4'
Mn Mn 0.3368 0.7283 'International Tables Vol C Tables 4.2.6.8 and 6.1.1.4'

loop_
_geom_angle_atom_site_label_1
_geom_angle_atom_site_label_2
_geom_angle_atom_site_label_3
_geom_angle
_geom_angle_site_symmetry_1
_geom_angle_site_symmetry_3
O3 Mn1 O2 84.4(2) . .
O3 Mn1 O6 97.2(2) . .
O2 Mn1 O6 174.24(19) . .
O3 Mn1 O4 92.03(19) . .
O2 Mn1 O4 93.07(19) . .
O6 Mn1 O4 92.40(19) . .
O3 Mn1 O1 94.21(19) . .
O2 Mn1 O1 81.45(18) . .
O6 Mn1 O1 92.90(19) . .
O4 Mn1 O1 171.2(2) . .
O3 Mn1 O1 176.7(2) . 2_567
O2 Mn1 O1 95.25(19) . 2_567
O6 Mn1 O1 82.83(19) . 2_567
O4 Mn1 O1 91.25(18) . 2_567
O1 Mn1 O1 82.51(19) . 2_567
O3 Mn1 Mn5 41.40(14) . .
O2 Mn1 Mn5 43.08(13) . .
O6 Mn1 Mn5 138.60(15) . .
O4 Mn1 Mn5 91.03(13) . .
O1 Mn1 Mn5 89.60(12) . .
O1 Mn1 Mn5 138.33(14) 2_567 .
O3 Mn1 Mn2 138.92(15) . 2_567
O2 Mn1 Mn2 136.60(15) . 2_567
O6 Mn1 Mn2 41.71(14) . 2_567
O4 Mn1 Mn2 88.98(13) . 2_567
O1 Mn1 Mn2 90.34(12) . 2_567
O1 Mn1 Mn2 41.36(13) 2_567 2_567
Mn5 Mn1 Mn2 179.68(7) . 2_567
O3 Mn1 Mn2 88.25(15) . .
O2 Mn1 Mn2 40.84(13) . .
O6 Mn1 Mn2 133.53(14) . .
O4 Mn1 Mn2 133.66(14) . .
O1 Mn1 Mn2 40.63(13) . .
O1 Mn1 Mn2 89.34(14) 2_567 .
Mn5 Mn1 Mn2 60.31(4) . .
Mn2 Mn1 Mn2 119.49(4) 2_567 .
O3 Mn1 Mn1 135.50(15) . 2_567
O2 Mn1 Mn1 87.83(14) . 2_567
O6 Mn1 Mn1 87.17(15) . 2_567
O4 Mn1 Mn1 132.17(15) . 2_567
O1 Mn1 Mn1 41.29(13) . 2_567
O1 Mn1 Mn1 41.22(13) 2_567 2_567
Mn5 Mn1 Mn1 119.50(7) . 2_567
Mn2 Mn1 Mn1 60.29(4) 2_567 2_567
Mn2 Mn1 Mn1 59.20(4) . 2_567
O7 Mn2 O5 84.50(19) . .
O7 Mn2 O1 96.35(19) . .
O5 Mn2 O1 179.13(19) . .
O7 Mn2 O2 177.0(2) . .
O5 Mn2 O2 97.59(18) . .
O1 Mn2 O2 81.54(18) . .
O7 Mn2 O6 90.8(2) . 2_567
O5 Mn2 O6 96.9(2) . 2_567
O1 Mn2 O6 83.18(19) . 2_567
O2 Mn2 O6 91.08(19) . 2_567
O7 Mn2 O10 94.8(2) . .
O5 Mn2 O10 89.1(2) . .
O1 Mn2 O10 90.70(19) . .
O2 Mn2 O10 83.09(19) . .
O6 Mn2 O10 172.1(2) 2_567 .
O7 Mn2 Mn3 42.53(14) . .
O5 Mn2 Mn3 41.97(13) . .
O1 Mn2 Mn3 138.89(14) . .
O2 Mn2 Mn3 139.50(13) . .
O6 Mn2 Mn3 95.52(15) 2_567 .
O10 Mn2 Mn3 92.34(15) . .
O7 Mn2 Mn5 136.69(15) . .
O5 Mn2 Mn5 91.64(14) . .
O1 Mn2 Mn5 87.65(14) . .
O2 Mn2 Mn5 41.31(13) . .
O6 Mn2 Mn5 132.38(14) 2_567 .
O10 Mn2 Mn5 41.95(13) . .
Mn3 Mn2 Mn5 120.34(5) . .
O7 Mn2 Mn1 91.32(13) . 2_567
O5 Mn2 Mn1 138.12(15) . 2_567
O1 Mn2 Mn1 42.07(13) . 2_567
O2 Mn2 Mn1 88.57(12) . 2_567
O6 Mn2 Mn1 41.34(14) 2_567 2_567
O10 Mn2 Mn1 132.77(14) . 2_567
Mn3 Mn2 Mn1 121.61(5) . 2_567
Mn5 Mn2 Mn1 118.03(5) . 2_567
O7 Mn2 Mn1 137.51(14) . .
O5 Mn2 Mn1 137.88(14) . .
O1 Mn2 Mn1 41.26(13) . .
O2 Mn2 Mn1 40.30(13) . .
O6 Mn2 Mn1 87.11(15) 2_567 .
O10 Mn2 Mn1 85.02(15) . .
Mn3 Mn2 Mn1 177.37(5) . .
Mn5 Mn2 Mn1 57.52(4) . .
Mn1 Mn2 Mn1 60.51(4) 2_567 .
O5 Mn3 O7 83.49(19) . .
O5 Mn3 O14 178.17(19) . .
O7 Mn3 O14 95.0(2) . .
O5 Mn3 O18 96.11(19) . .
O7 Mn3 O18 171.8(2) . .
O14 Mn3 O18 85.2(2) . .
O5 Mn3 O16 95.25(19) . .
O7 Mn3 O16 92.9(2) . .
O14 Mn3 O16 85.9(2) . .
O18 Mn3 O16 95.2(2) . .
O5 Mn3 O11 88.6(2) . .
O7 Mn3 O11 92.62(19) . .
O14 Mn3 O11 90.4(2) . .
O18 Mn3 O11 79.2(2) . .
O16 Mn3 O11 173.55(19) . .
O5 Mn3 Mn2 42.03(13) . .
O7 Mn3 Mn2 41.46(14) . .
O14 Mn3 Mn2 136.50(15) . .
O18 Mn3 Mn2 137.61(14) . .
O16 Mn3 Mn2 95.22(14) . .
O11 Mn3 Mn2 91.11(14) . .
O4 Mn4 O7 99.31(18) 2_567 .
O4 Mn4 O25 79.58(19) 2_567 2_567
O7 Mn4 O25 174.0(2) . 2_567
O4 Mn4 O15 168.94(18) 2_567 .
O7 Mn4 O15 91.36(19) . .
O25 Mn4 O15 90.11(19) 2_567 .
O4 Mn4 O20 89.5(2) 2_567 .
O7 Mn4 O20 92.4(2) . .
O25 Mn4 O20 93.5(2) 2_567 .
O15 Mn4 O20 87.1(2) . .
O4 Mn4 O12 91.7(2) 2_567 .
O7 Mn4 O12 91.6(2) . .
O25 Mn4 O12 82.5(2) 2_567 .
O15 Mn4 O12 90.9(2) . .
O20 Mn4 O12 175.52(19) . .
O4 Mn4 Mn6 39.53(12) 2_567 2_567
O7 Mn4 Mn6 138.51(14) . 2_567
O25 Mn4 Mn6 40.05(14) 2_567 2_567
O15 Mn4 Mn6 130.06(14) . 2_567
O20 Mn4 Mn6 92.12(13) . 2_567
O12 Mn4 Mn6 86.09(13) . 2_567
O3 Mn5 O8 93.45(19) . .
O3 Mn5 O2 84.54(19) . .
O8 Mn5 O2 92.41(19) . .
O3 Mn5 O21 92.7(2) . .
O8 Mn5 O21 92.7(2) . .
O2 Mn5 O21 174.37(19) . .
O3 Mn5 O9 171.6(2) . .
O8 Mn5 O9 82.61(19) . .
O2 Mn5 O9 88.26(18) . .
O21 Mn5 O9 94.80(19) . .
O3 Mn5 O10 90.9(2) . .
O8 Mn5 O10 174.2(2) . .
O2 Mn5 O10 84.14(18) . .
O21 Mn5 O10 91.0(2) . .
O9 Mn5 O10 92.6(2) . .
O3 Mn5 Mn1 41.42(14) . .
O8 Mn5 Mn1 91.56(13) . .
O2 Mn5 Mn1 43.23(13) . .
O21 Mn5 Mn1 134.14(15) . .
O9 Mn5 Mn1 131.02(14) . .
O10 Mn5 Mn1 89.14(13) . .
O3 Mn5 Mn8 135.38(15) . .
O8 Mn5 Mn8 42.15(13) . .
O2 Mn5 Mn8 98.83(13) . .
O21 Mn5 Mn8 86.58(14) . .
O9 Mn5 Mn8 41.85(13) . .
O10 Mn5 Mn8 133.71(15) . .
Mn1 Mn5 Mn8 124.14(5) . .
O3 Mn5 Mn2 89.85(14) . .
O8 Mn5 Mn2 133.74(15) . .
O2 Mn5 Mn2 42.00(13) . .
O21 Mn5 Mn2 133.28(15) . .
O9 Mn5 Mn2 87.62(14) . .
O10 Mn5 Mn2 42.30(14) . .
Mn1 Mn5 Mn2 62.18(4) . .
Mn8 Mn5 Mn2 122.02(5) . .
O8 Mn6 O4 98.35(19) . .
O8 Mn6 O25 176.4(2) . .
O4 Mn6 O25 79.82(19) . .
O8 Mn6 O23 90.49(19) . .
O4 Mn6 O23 171.0(2) . .
O25 Mn6 O23 91.3(2) . .
O8 Mn6 O29' 97.9(4) . .
O4 Mn6 O29' 95.3(4) . .
O25 Mn6 O29' 85.4(4) . .
O23 Mn6 O29' 84.8(4) . .
O8 Mn6 O26 93.1(2) . .
O4 Mn6 O26 92.0(2) . .
O25 Mn6 O26 83.8(2) . .
O23 Mn6 O26 86.1(3) . .
O29' Mn6 O26 165.7(4) . .
O8 Mn6 O29 85.7(3) . .
O4 Mn6 O29 87.9(3) . .
O25 Mn6 O29 97.3(3) . .
O23 Mn6 O29 94.2(3) . .
O29' Mn6 O29 15.4(4) . .
O26 Mn6 O29 178.8(3) . .
O8 Mn6 Mn4 137.57(13) . 2_567
O4 Mn6 Mn4 39.29(14) . 2_567
O25 Mn6 Mn4 40.53(13) . 2_567
O23 Mn6 Mn4 131.80(16) . 2_567
O29' Mn6 Mn4 90.4(3) . 2_567
O26 Mn6 Mn4 87.51(15) . 2_567
O29 Mn6 Mn4 93.1(3) . 2_567
O9 Mn7 O19 170.2(2) . .
O9 Mn7 O5 96.34(19) . .
O19 Mn7 O5 91.7(2) . .
O9 Mn7 O31 88.9(2) . .
O19 Mn7 O31 82.9(2) . .
O5 Mn7 O31 174.0(2) . .
O9 Mn7 O17 91.8(2) . .
O19 Mn7 O17 93.1(2) . .
O5 Mn7 O17 95.13(18) . .
O31 Mn7 O17 87.63(19) . .
O9 Mn7 O30 93.1(2) . .
O19 Mn7 O30 81.3(2) . .
O5 Mn7 O30 89.00(18) . .
O31 Mn7 O30 87.76(19) . .
O17 Mn7 O30 173.16(19) . .
O9 Mn8 O8 82.99(19) . .
O9 Mn8 O32 96.7(2) . .
O8 Mn8 O32 177.0(2) . .
O9 Mn8 O24 175.5(2) . .
O8 Mn8 O24 92.9(2) . .
O32 Mn8 O24 87.6(2) . .
O9 Mn8 O22 86.44(18) . .
O8 Mn8 O22 88.22(19) . .
O32 Mn8 O22 94.8(2) . .
O24 Mn8 O22 91.8(2) . .
O9 Mn8 O27 90.59(19) . .
O8 Mn8 O27 91.18(19) . .
O32 Mn8 O27 85.8(2) . .
O24 Mn8 O27 91.1(2) . .
O22 Mn8 O27 177.02(18) . .
O9 Mn8 Mn5 42.88(14) . .
O8 Mn8 Mn5 41.51(13) . .
O32 Mn8 Mn5 138.73(15) . .
O24 Mn8 Mn5 132.71(16) . .
O22 Mn8 Mn5 78.00(12) . .
O27 Mn8 Mn5 99.63(12) . .
Mn2 O1 Mn1 98.11(18) . .
Mn2 O1 Mn1 96.6(2) . 2_567
Mn1 O1 Mn1 97.49(19) . 2_567
Mn5 O2 Mn1 93.7(2) . .
Mn5 O2 Mn2 96.69(19) . .
Mn1 O2 Mn2 98.86(18) . .
Mn5 O3 Mn1 97.2(2) . .
Mn4 O4 Mn6 101.2(2) 2_567 .
Mn4 O4 Mn1 130.3(2) 2_567 .
Mn6 O4 Mn1 127.7(2) . .
Mn3 O5 Mn2 96.00(18) . .
Mn3 O5 Mn7 119.8(2) . .
Mn2 O5 Mn7 128.4(3) . .
C62 O6 Mn1 120.7(5) . .
C62 O6 Mn2 121.9(4) . 2_567
Mn1 O6 Mn2 96.9(2) . 2_567
Mn2 O7 Mn4 129.7(2) . .
Mn2 O7 Mn3 96.00(19) . .
Mn4 O7 Mn3 123.2(2) . .
Mn5 O8 Mn6 129.6(2) . .
Mn5 O8 Mn8 96.3(2) . .
Mn6 O8 Mn8 128.5(2) . .
Mn7 O9 Mn8 131.9(2) . .
Mn7 O9 Mn5 131.9(2) . .
Mn8 O9 Mn5 95.3(2) . .
C61 O10 Mn5 120.8(4) . .
C61 O10 Mn2 120.5(4) . .
Mn5 O10 Mn2 95.75(19) . .
N1 O11 Mn3 126.2(5) . .
N1 O12 Mn4 130.2(5) . .
C1 O14 Mn3 131.9(5) . .
C1 O15 Mn4 130.5(5) . .
C11 O16 Mn3 129.5(5) . .
C11 O17 Mn7 132.1(5) . .
C21 O18 Mn3 131.0(5) . .
C21 O19 Mn7 135.8(5) . .
C63 O20 Mn4 131.5(6) . .
C63 O20 H20A 114.2 . .
Mn4 O20 H20A 113.9 . .
C31 O21 Mn5 127.0(5) . .
C31 O22 Mn8 124.4(4) . .
C41 O23 Mn6 132.7(5) . .
C41 O24 Mn8 133.9(5) . .
C64 O25 C64' 40.6(12) . .
C64 O25 Mn6 125.8(5) . .
C64' O25 Mn6 129.4(12) . .
C64 O25 Mn4 125.3(5) . 2_567
C64' O25 Mn4 128.0(12) . 2_567
Mn6 O25 Mn4 99.4(2) . 2_567
N2 O26 Mn6 122.5(6) . .
N2 O27 Mn8 123.2(5) . .
Mn7 O30 H30A 113.9 . .
Mn7 O30 H30B 125.7 . .
H30A O30 H30B 118.0 . .
C51 O31 Mn7 134.7(5) . .
C51 O32 Mn8 128.1(4) . .
O13 N1 O11 120.3(7) . .
O13 N1 O12 120.4(7) . .
O11 N1 O12 119.2(7) . .
O28 N2 O26 121.7(9) . .
O28 N2 O27 117.4(10) . .
O26 N2 O27 120.9(7) . .
O14 C1 O15 123.8(7) . .
O14 C1 C2 118.6(7) . .
O15 C1 C2 117.7(6) . .
C3 C2 C7 118.8(7) . .
C3 C2 C1 118.9(7) . .
C7 C2 C1 122.3(7) . .
C4 C3 C2 120.4(7) . .
C4 C3 H3A 119.8 . .
C2 C3 H3A 119.8 . .
C5 C4 C3 121.4(8) . .
C5 C4 H4A 119.3 . .
C3 C4 H4A 119.3 . .
C4 C5 C6 119.0(8) . .
C4 C5 H5A 120.5 . .
C6 C5 H5A 120.5 . .
C7 C6 C5 119.7(7) . .
C7 C6 H6A 120.1 . .
C5 C6 H6A 120.1 . .
C6 C7 C2 120.6(7) . .
C6 C7 H7A 119.7 . .
C2 C7 H7A 119.7 . .
O17 C11 O16 125.6(8) . .
O17 C11 C12 117.5(7) . .
O16 C11 C12 116.9(6) . .
C13 C12 C17 117.3(8) . .
C13 C12 C11 121.6(7) . .
C17 C12 C11 121.0(7) . .
C12 C13 C14 120.4(8) . .
C12 C13 H13A 119.8 . .
C14 C13 H13A 119.8 . .
C15 C14 C13 120.7(8) . .
C15 C14 H14A 119.6 . .
C13 C14 H14A 119.6 . .
C14 C15 C16 119.7(8) . .
C14 C15 H15A 120.1 . .
C16 C15 H15A 120.1 . .
C17 C16 C15 119.5(8) . .
C17 C16 H16A 120.2 . .
C15 C16 H16A 120.2 . .
C16 C17 C12 122.3(8) . .
C16 C17 H17A 118.9 . .
C12 C17 H17A 118.9 . .
O18 C21 O19 125.2(7) . .
O18 C21 C22' 122.2(13) . .
O19 C21 C22' 112.5(13) . .
O18 C21 C22 115.6(7) . .
O19 C21 C22 119.1(6) . .
C22' C21 C22 6.6(12) . .
C23 C22 C27 120.0 . .
C23 C22 C21 117.7(5) . .
C27 C22 C21 122.2(6) . .
C22 C23 C24 120.0 . .
C22 C23 H23A 120.0 . .
C24 C23 H23A 120.0 . .
C25 C24 C23 120.0 . .
C25 C24 H24A 120.0 . .
C23 C24 H24A 120.0 . .
C26 C25 C24 120.0 . .
C26 C25 H25A 120.0 . .
C24 C25 H25A 120.0 . .
C25 C26 C27 120.0 . .
C25 C26 H26A 120.0 . .
C27 C26 H26A 120.0 . .
C26 C27 C22 120.0 . .
C26 C27 H27A 120.0 . .
C22 C27 H27A 120.0 . .
C23' C22' C27' 120.0 . .
C23' C22' C21 124.4(19) . .
C27' C22' C21 115.6(19) . .
C24' C23' C22' 120.0 . .
C24' C23' H23B 120.0 . .
C22' C23' H23B 120.0 . .
C23' C24' C25' 120.0 . .
C23' C24' H24B 120.0 . .
C25' C24' H24B 120.0 . .
C26' C25' C24' 120.0 . .
C26' C25' H25B 120.0 . .
C24' C25' H25B 120.0 . .
C25' C26' C27' 120.0 . .
C25' C26' H26B 120.0 . .
C27' C26' H26B 120.0 . .
C26' C27' C22' 120.0 . .
C26' C27' H27B 120.0 . .
C22' C27' H27B 120.0 . .
O22 C31 O21 123.6(7) . .
O22 C31 C32 120.1(6) . .
O21 C31 C32 116.2(7) . .
C33 C32 C37 119.3(8) . .
C33 C32 C31 119.5(7) . .
C37 C32 C31 121.0(8) . .
C32 C33 C34 121.1(9) . .
C32 C33 H33A 119.4 . .
C34 C33 H33A 119.4 . .
C33 C34 C35 117.5(11) . .
C33 C34 H34A 121.2 . .
C35 C34 H34A 121.2 . .
C36 C35 C34 121.4(10) . .
C36 C35 H35A 119.3 . .
C34 C35 H35A 119.3 . .
C35 C36 C37 119.3(10) . .
C35 C36 H36A 120.3 . .
C37 C36 H36A 120.3 . .
C36 C37 C32 121.2(9) . .
C36 C37 H37A 119.4 . .
C32 C37 H37A 119.4 . .
O24 C41 O23 125.4(7) . .
O24 C41 C42' 113.0(9) . .
O23 C41 C42' 119.3(10) . .
O24 C41 C42 119.0(6) . .
O23 C41 C42 115.5(8) . .
C42' C41 C42 20.8(8) . .
C43 C42 C47 120.0 . .
C43 C42 C41 117.5(6) . .
C47 C42 C41 122.4(6) . .
C44 C43 C42 120.0 . .
C44 C43 H43A 120.0 . .
C42 C43 H43A 120.0 . .
C45 C44 C43 120.0 . .
C45 C44 H44A 120.0 . .
C43 C44 H44A 120.0 . .
C44 C45 C46 120.0 . .
C44 C45 H45A 120.0 . .
C46 C45 H45A 120.0 . .
C47 C46 C45 120.0 . .
C47 C46 H46A 120.0 . .
C45 C46 H46A 120.0 . .
C46 C47 C42 120.0 . .
C46 C47 H47A 120.0 . .
C42 C47 H47A 120.0 . .
C43' C42' C47' 120.0 . .
C43' C42' C41 120.9(12) . .
C47' C42' C41 118.2(12) . .
C44' C43' C42' 120.0 . .
C44' C43' H43B 120.0 . .
C42' C43' H43B 120.0 . .
C43' C44' C45' 120.0 . .
C43' C44' H44B 120.0 . .
C45' C44' H44B 120.0 . .
C46' C45' C44' 120.0 . .
C46' C45' H45B 120.0 . .
C44' C45' H45B 120.0 . .
C45' C46' C47' 120.0 . .
C45' C46' H46B 120.0 . .
C47' C46' H46B 120.0 . .
C46' C47' C42' 120.0 . .
C46' C47' H47B 120.0 . .
C42' C47' H47B 120.0 . .
O31 C51 O32 126.9(6) . .
O31 C51 C52 116.6(7) . .
O32 C51 C52 116.5(7) . .
C53 C52 C57 119.3(6) . .
C53 C52 C51 118.7(6) . .
C57 C52 C51 122.0(7) . .
C52 C53 C54 120.5(7) . .
C52 C53 H53A 119.8 . .
C54 C53 H53A 119.8 . .
C55 C54 C53 119.3(8) . .
C55 C54 H54A 120.4 . .
C53 C54 H54A 120.4 . .
C54 C55 C56 121.5(7) . .
C54 C55 H55A 119.3 . .
C56 C55 H55A 119.3 . .
C55 C56 C57 120.1(7) . .
C55 C56 H56A 120.0 . .
C57 C56 H56A 120.0 . .
C52 C57 C56 119.4(7) . .
C52 C57 H57A 120.3 . .
C56 C57 H57A 120.3 . .
O10 C61 H61A 109.5 . .
O10 C61 H61B 109.5 . .
H61A C61 H61B 109.5 . .
O10 C61 H61C 109.5 . .
H61A C61 H61C 109.5 . .
H61B C61 H61C 109.5 . .
O6 C62 H62A 109.5 . .
O6 C62 H62B 109.5 . .
H62A C62 H62B 109.5 . .
O6 C62 H62C 109.5 . .
H62A C62 H62C 109.5 . .
H62B C62 H62C 109.5 . .
O20 C63 H63A 109.5 . .
O20 C63 H63B 109.5 . .
H63A C63 H63B 109.5 . .
O20 C63 H63C 109.5 . .
H63A C63 H63C 109.5 . .
H63B C63 H63C 109.5 . .
O25 C64 H64A 109.5 . .
O25 C64 H64B 109.5 . .
H64A C64 H64B 109.5 . .
O25 C64 H64C 109.5 . .
H64A C64 H64C 109.5 . .
H64B C64 H64C 109.5 . .
O25 C64' H64D 109.5 . .
O25 C64' H64E 109.5 . .
H64D C64' H64E 109.5 . .
O25 C64' H64F 109.5 . .
H64D C64' H64F 109.5 . .
H64E C64' H64F 109.5 . .

loop_
_geom_bond_atom_site_label_1
_geom_bond_atom_site_label_2
_geom_bond_distance
_geom_bond_site_symmetry_2
Mn1 O3 1.842(5) .
Mn1 O2 1.896(4) .
Mn1 O6 1.906(5) .
Mn1 O4 1.910(5) .
Mn1 O1 1.929(4) .
Mn1 O1 1.932(4) 2_567
Mn1 Mn5 2.7626(15) .
Mn1 Mn2 2.8644(15) 2_567
Mn1 Mn2 2.8964(16) .
Mn1 Mn1 2.903(2) 2_567
Mn2 O7 1.865(5) .
Mn2 O5 1.886(4) .
Mn2 O1 1.905(4) .
Mn2 O2 1.917(4) .
Mn2 O6 1.920(5) 2_567
Mn2 O10 1.925(5) .
Mn2 Mn3 2.8011(16) .
Mn2 Mn5 2.8450(15) .
Mn2 Mn1 2.8644(15) 2_567
Mn3 O5 1.884(4) .
Mn3 O7 1.904(4) .
Mn3 O14 1.945(5) .
Mn3 O18 1.950(5) .
Mn3 O16 2.112(5) .
Mn3 O11 2.286(5) .
Mn4 O4 1.888(5) 2_567
Mn4 O7 1.889(4) .
Mn4 O25 1.926(4) 2_567
Mn4 O15 1.938(5) .
Mn4 O20 2.173(6) .
Mn4 O12 2.276(6) .
Mn4 Mn6 2.9244(15) 2_567
Mn5 O3 1.841(4) .
Mn5 O8 1.862(4) .
Mn5 O2 1.891(4) .
Mn5 O21 1.900(5) .
Mn5 O9 1.908(4) .
Mn5 O10 1.911(4) .
Mn5 Mn8 2.7925(15) .
Mn6 O8 1.867(4) .
Mn6 O4 1.897(4) .
Mn6 O25 1.908(5) .
Mn6 O23 1.959(5) .
Mn6 O29' 2.150(13) .
Mn6 O26 2.227(7) .
Mn6 O29 2.26(1) .
Mn6 Mn4 2.9245(15) 2_567
Mn7 O9 1.859(5) .
Mn7 O19 1.941(6) .
Mn7 O5 1.948(4) .
Mn7 O31 1.967(5) .
Mn7 O17 2.070(5) .
Mn7 O30 2.232(5) .
Mn8 O9 1.871(4) .
Mn8 O8 1.886(4) .
Mn8 O32 1.932(5) .
Mn8 O24 1.935(5) .
Mn8 O22 2.187(5) .
Mn8 O27 2.301(5) .
O1 Mn1 1.932(4) 2_567
O4 Mn4 1.888(5) 2_567
O6 C62 1.468(9) .
O6 Mn2 1.920(5) 2_567
O10 C61 1.438(8) .
O11 N1 1.259(7) .
O12 N1 1.270(8) .
O13 N1 1.214(8) .
O14 C1 1.256(8) .
O15 C1 1.289(8) .
O16 C11 1.259(8) .
O17 C11 1.253(8) .
O18 C21 1.253(8) .
O19 C21 1.253(8) .
O20 C63 1.413(9) .
O20 H20A 1.0353 .
O21 C31 1.301(7) .
O22 C31 1.242(8) .
O23 C41 1.289(8) .
O24 C41 1.260(9) .
O25 C64 1.399(10) .
O25 C64' 1.43(3) .
O25 Mn4 1.926(4) 2_567
O26 N2 1.263(9) .
O27 N2 1.298(9) .
O28 N2 1.233(9) .
O30 H30A 1.0670 .
O30 H30B 1.0317 .
O31 C51 1.235(8) .
O32 C51 1.278(8) .
C1 C2 1.478(10) .
C2 C3 1.383(9) .
C2 C7 1.387(9) .
C3 C4 1.368(9) .
C3 H3A 0.9500 .
C4 C5 1.36(1) .
C4 H4A 0.9500 .
C5 C6 1.401(10) .
C5 H5A 0.9500 .
C6 C7 1.374(10) .
C6 H6A 0.9500 .
C7 H7A 0.9500 .
C11 C12 1.496(10) .
C12 C13 1.382(9) .
C12 C17 1.388(10) .
C13 C14 1.385(11) .
C13 H13A 0.9500 .
C14 C15 1.356(10) .
C14 H14A 0.9500 .
C15 C16 1.378(10) .
C15 H15A 0.9500 .
C16 C17 1.358(11) .
C16 H16A 0.9500 .
C17 H17A 0.9500 .
C21 C22' 1.40(2) .
C21 C22 1.530(9) .
C22 C23 1.3900 .
C22 C27 1.3900 .
C23 C24 1.3900 .
C23 H23A 0.9500 .
C24 C25 1.3900 .
C24 H24A 0.9500 .
C25 C26 1.3900 .
C25 H25A 0.9500 .
C26 C27 1.3900 .
C26 H26A 0.9500 .
C27 H27A 0.9500 .
C22' C23' 1.3900 .
C22' C27' 1.3900 .
C23' C24' 1.3900 .
C23' H23B 0.9500 .
C24' C25' 1.3900 .
C24' H24B 0.9500 .
C25' C26' 1.3900 .
C25' H25B 0.9500 .
C26' C27' 1.3900 .
C26' H26B 0.9500 .
C27' H27B 0.9500 .
C31 C32 1.461(10) .
C32 C33 1.364(11) .
C32 C37 1.367(10) .
C33 C34 1.384(12) .
C33 H33A 0.9500 .
C34 C35 1.396(13) .
C34 H34A 0.9500 .
C35 C36 1.350(14) .
C35 H35A 0.9500 .
C36 C37 1.367(11) .
C36 H36A 0.9500 .
C37 H37A 0.9500 .
C41 C42' 1.469(13) .
C41 C42 1.502(9) .
C42 C43 1.3900 .
C42 C47 1.3900 .
C43 C44 1.3900 .
C43 H43A 0.9500 .
C44 C45 1.3900 .
C44 H44A 0.9500 .
C45 C46 1.3900 .
C45 H45A 0.9500 .
C46 C47 1.3900 .
C46 H46A 0.9500 .
C47 H47A 0.9500 .
C42' C43' 1.3900 .
C42' C47' 1.3900 .
C43' C44' 1.3900 .
C43' H43B 0.9500 .
C44' C45' 1.3900 .
C44' H44B 0.9500 .
C45' C46' 1.3900 .
C45' H45B 0.9500 .
C46' C47' 1.3900 .
C46' H46B 0.9500 .
C47' H47B 0.9500 .
C51 C52 1.499(9) .
C52 C53 1.377(9) .
C52 C57 1.381(9) .
C53 C54 1.381(9) .
C53 H53A 0.9500 .
C54 C55 1.35(1) .
C54 H54A 0.9500 .
C55 C56 1.356(10) .
C55 H55A 0.9500 .
C56 C57 1.383(9) .
C56 H56A 0.9500 .
C57 H57A 0.9500 .
C61 H61A 0.9800 .
C61 H61B 0.9800 .
C61 H61C 0.9800 .
C62 H62A 0.9800 .
C62 H62B 0.9800 .
C62 H62C 0.9800 .
C63 H63A 0.9800 .
C63 H63B 0.9800 .
C63 H63C 0.9800 .
C64 H64A 0.9800 .
C64 H64B 0.9800 .
C64 H64C 0.9800 .
C64' H64D 0.9800 .
C64' H64E 0.9800 .
C64' H64F 0.9800 .

loop_
_platon_squeeze_void_nr
_platon_squeeze_void_average_x
_platon_squeeze_void_average_y
_platon_squeeze_void_average_z
_platon_squeeze_void_volume
_platon_squeeze_void_count_electrons
_platon_squeeze_void_content
1 -0.500 0.000 0.000 383 129 ' '
